data_1502219
loop_
_publ_author_name
'Shibatomi, Kazutaka'
'Narayama, Akira'
'Soga, Yoshinori'
'Muto, Tsubasa'
'Iwasa, Seiji'

_publ_section_title
;
 Enantioselective gem-chlorofluorination of active methylene compounds
 using a chiral spiro oxazoline ligand.
;
_journal_issue 11
_journal_name_full 'Organic letters'
_journal_page_first 2944
_journal_page_last 2947
_journal_paper_doi 10.1021/ol201007e
_journal_volume 13
_journal_year 2011
_chemical_absolute_configuration rmad
_chemical_formula_moiety 'C30 H32 Cl F O4'
_chemical_formula_sum 'C30 H32 Cl F O4'
_chemical_formula_weight 511.01
_space_group_IT_number 19
_symmetry_cell_setting orthorhombic
_symmetry_space_group_name_Hall 'P 2ac 2ab'
_symmetry_space_group_name_H-M 'P 21 21 21'
_atom_sites_solution_hydrogens geom
_atom_sites_solution_primary direct
_atom_sites_solution_secondary difmap
_audit_creation_method SHELXL-97
_cell_angle_alpha 90.00
_cell_angle_beta 90.00
_cell_angle_gamma 90.00
_cell_formula_units_Z 4
_cell_length_a 10.3798(9)
_cell_length_b 14.5970(14)
_cell_length_c 18.4891(18)
_cell_measurement_reflns_used 11691
_cell_measurement_temperature 293
_cell_measurement_theta_max 30.4780
_cell_measurement_theta_min 1.7774
_cell_volume 2801.4(5)
_computing_cell_refinement 'CrystalClear (Rigaku/MSC Inc., 2006)'
_computing_data_collection 'CrystalClear (Rigaku/MSC Inc., 2006)'
_computing_data_reduction 'CrystalClear (Rigaku/MSC Inc., 2006)'
_computing_molecular_graphics 'Yadokari-XG 2009 (Wakita, Nemoto et al., 2009)'
_computing_publication_material 'Yadokari-XG 2009 (Wakita, Nemoto et al., 2009)'
_computing_structure_refinement 'SHELXL-97 (Sheldrick, 1997)'
_computing_structure_solution 'SIR 2004 (Burla, Caliandro et al., 2005)'
_diffrn_ambient_temperature 293.1500
_diffrn_detector_area_resol_mean 14.7059
_diffrn_measured_fraction_theta_full 0.943
_diffrn_measured_fraction_theta_max 0.943
_diffrn_measurement_device_type '4-circle diffractometer'
_diffrn_measurement_method 'Rigaku Mercury CCD camera'
_diffrn_radiation_monochromator 'Graphite Monochromator'
_diffrn_radiation_source 'Rotating Anode'
_diffrn_radiation_type MoK\a
_diffrn_radiation_wavelength 0.71069
_diffrn_reflns_av_R_equivalents 0.0261
_diffrn_reflns_av_sigmaI/netI 0.0224
_diffrn_reflns_limit_h_max 13
_diffrn_reflns_limit_h_min -14
_diffrn_reflns_limit_k_max 19
_diffrn_reflns_limit_k_min -20
_diffrn_reflns_limit_l_max 25
_diffrn_reflns_limit_l_min -22
_diffrn_reflns_number 28177
_diffrn_reflns_theta_full 29.84
_diffrn_reflns_theta_max 29.84
_diffrn_reflns_theta_min 2.20
_exptl_absorpt_coefficient_mu 0.175
_exptl_absorpt_correction_T_max 1.0000
_exptl_absorpt_correction_T_min 0.7976
_exptl_absorpt_correction_type multi-scan
_exptl_crystal_colour Colorless
_exptl_crystal_density_diffrn 1.212
_exptl_crystal_density_method 'not measured'
_exptl_crystal_description Prism
_exptl_crystal_F_000 1080
_exptl_crystal_size_max 0.5
_exptl_crystal_size_mid 0.4
_exptl_crystal_size_min 0.3
_refine_diff_density_max 0.158
_refine_diff_density_min -0.205
_refine_diff_density_rms 0.028
_refine_ls_abs_structure_details 'Flack H D (1983), Acta Cryst. A39, 876-881'
_refine_ls_abs_structure_Flack 0.07(8)
_refine_ls_extinction_method none
_refine_ls_goodness_of_fit_ref 1.158
_refine_ls_hydrogen_treatment constr
_refine_ls_matrix_type full
_refine_ls_number_parameters 328
_refine_ls_number_reflns 7238
_refine_ls_number_restraints 0
_refine_ls_restrained_S_all 1.158
_refine_ls_R_factor_all 0.0785
_refine_ls_R_factor_gt 0.0631
_refine_ls_shift/su_max 0.000
_refine_ls_shift/su_mean 0.000
_refine_ls_structure_factor_coef Fsqd
_refine_ls_weighting_details 'calc w=1/[\s^2^(Fo^2^)+(0.0687P)^2^+0.2450P] where P=(Fo^2^+2Fc^2^)/3'
_refine_ls_weighting_scheme calc
_refine_ls_wR_factor_gt 0.1470
_refine_ls_wR_factor_ref 0.1569
_reflns_number_gt 5837
_reflns_number_total 7238
_reflns_threshold_expression >2sigma(I)
_cod_data_source_file ol201007e_si_003.cif
_cod_data_source_block shib04b2
_cod_depositor_comments
;
The following automatic conversions were performed:

'_exptl_absorpt_correction_type' value 'Multi-scan' changed to
'multi-scan' according to
/home/saulius/struct/CIF-dictionaries/cif_core.dic dictionary named
'cif_core.dic' version 2.4.1 from 2010-06-29.

Automatic conversion script
Id: cif_fix_values 1715 2011-07-08 13:25:40Z adriana 
;
_cod_database_code 1502219

loop_
_symmetry_equiv_pos_as_xyz
'x, y, z'
'-x+1/2, -y, z+1/2'
'x+1/2, -y+1/2, -z'
'-x, y+1/2, -z+1/2'

loop_
_atom_site_label
_atom_site_type_symbol
_atom_site_fract_x
_atom_site_fract_y
_atom_site_fract_z
_atom_site_U_iso_or_equiv
_atom_site_adp_type
_atom_site_occupancy
_atom_site_symmetry_multiplicity
_atom_site_calc_flag
_atom_site_refinement_flags
O1 O 0.80388(19) 0.88310(15) 0.44097(10) 0.0913(6) Uani 1 1 d .
O2 O 0.64210(15) 0.93480(11) 0.37201(8) 0.0626(4) Uani 1 1 d .
O3 O 0.3864(2) 1.08783(14) 0.40730(9) 0.0877(6) Uani 1 1 d .
O4 O 0.48975(17) 1.01982(10) 0.49983(7) 0.0666(4) Uani 1 1 d .
C1 C 0.8492(2) 0.99110(16) 0.34708(12) 0.0634(5) Uani 1 1 d .
C2 C 0.9822(3) 0.9972(2) 0.36357(16) 0.0820(8) Uani 1 1 d .
H2 H 1.0153 0.9671 0.4038 0.098 Uiso 1 1 calc R
C3 C 1.0611(3) 1.0472(2) 0.3202(2) 0.0959(10) Uani 1 1 d .
H3 H 1.1480 1.0515 0.3319 0.115 Uiso 1 1 calc R
C4 C 1.0156(2) 1.09266(18) 0.25809(16) 0.0778(7) Uani 1 1 d .
C5 C 1.0976(3) 1.1412(2) 0.2086(2) 0.1047(12) Uani 1 1 d .
H5 H 1.1856 1.1443 0.2177 0.126 Uiso 1 1 calc R
C6 C 1.0491(4) 1.1825(2) 0.1490(2) 0.1087(12) Uani 1 1 d .
H6 H 1.1039 1.2129 0.1172 0.130 Uiso 1 1 calc R
C7 C 0.9171(4) 1.1794(2) 0.13505(19) 0.0970(10) Uani 1 1 d .
H7 H 0.8842 1.2084 0.0942 0.116 Uiso 1 1 calc R
C8 C 0.8361(3) 1.13443(17) 0.18053(14) 0.0786(7) Uani 1 1 d .
H8 H 0.7483 1.1336 0.1706 0.094 Uiso 1 1 calc R
C9 C 0.8827(2) 1.08902(16) 0.24254(13) 0.0653(6) Uani 1 1 d .
C10 C 0.8017(2) 1.03741(16) 0.28845(12) 0.0641(5) Uani 1 1 d .
H10 H 0.7139 1.0348 0.2786 0.077 Uiso 1 1 calc R
C11 C 0.7676(2) 0.93137(17) 0.39250(13) 0.0653(6) Uani 1 1 d .
C12 C 0.5542(2) 0.87425(15) 0.40842(10) 0.0596(5) Uani 1 1 d .
H12 H 0.5799 0.8684 0.4592 0.072 Uiso 1 1 calc R
C13 C 0.5525(2) 0.78061(16) 0.37395(12) 0.0660(5) Uani 1 1 d .
C14 C 0.5570(3) 0.77012(19) 0.29980(13) 0.0750(6) Uani 1 1 d .
H14 H 0.5629 0.8213 0.2700 0.090 Uiso 1 1 calc R
C15 C 0.5526(3) 0.6835(2) 0.26997(19) 0.0956(10) Uani 1 1 d .
H15 H 0.5551 0.6766 0.2200 0.115 Uiso 1 1 calc R
C16 C 0.5448(3) 0.6077(2) 0.3133(3) 0.1042(11) Uani 1 1 d .
H16 H 0.5419 0.5495 0.2927 0.125 Uiso 1 1 calc R
C17 C 0.5411(4) 0.6174(2) 0.3863(2) 0.1106(11) Uani 1 1 d .
H17 H 0.5365 0.5659 0.4157 0.133 Uiso 1 1 calc R
C18 C 0.5442(3) 0.70304(19) 0.41686(17) 0.0903(8) Uani 1 1 d .
H18 H 0.5408 0.7090 0.4669 0.108 Uiso 1 1 calc R
C19 C 0.4263(2) 0.92578(17) 0.40413(11) 0.0636(5) Uani 1 1 d .
C20 C 0.4308(2) 1.02237(17) 0.43655(11) 0.0631(5) Uani 1 1 d .
C21 C 0.4798(2) 1.10089(15) 0.54688(11) 0.0635(5) Uani 1 1 d .
H21 H 0.4787 1.1566 0.5173 0.076 Uiso 1 1 calc R
C22 C 0.5984(3) 1.10061(15) 0.59480(12) 0.0676(6) Uani 1 1 d .
H22 H 0.5980 1.0422 0.6209 0.081 Uiso 1 1 calc R
C23 C 0.5831(3) 1.17602(18) 0.65169(15) 0.0840(8) Uani 1 1 d .
H23 H 0.6557 1.1742 0.6847 0.101 Uiso 1 1 calc R
H23A H 0.5829 1.2353 0.6280 0.101 Uiso 1 1 calc R
C24 C 0.4591(4) 1.1643(2) 0.69398(14) 0.0913(9) Uani 1 1 d .
H24 H 0.4610 1.1061 0.7192 0.110 Uiso 1 1 calc R
H24A H 0.4528 1.2125 0.7299 0.110 Uiso 1 1 calc R
C25 C 0.3429(3) 1.16760(19) 0.64573(14) 0.0843(8) Uani 1 1 d .
H25 H 0.3417 1.2271 0.6212 0.101 Uiso 1 1 calc R
C26 C 0.3545(3) 1.09256(19) 0.58812(13) 0.0781(7) Uani 1 1 d .
H26 H 0.3503 1.0329 0.6112 0.094 Uiso 1 1 calc R
H26A H 0.2828 1.0973 0.5547 0.094 Uiso 1 1 calc R
C27 C 0.7252(3) 1.1046(2) 0.55269(18) 0.0958(9) Uani 1 1 d .
H27 H 0.7275 1.0498 0.5220 0.115 Uiso 1 1 calc R
C28 C 0.7391(5) 1.1845(4) 0.5036(3) 0.171(2) Uani 1 1 d .
H28 H 0.7288 1.2401 0.5308 0.257 Uiso 1 1 calc R
H28A H 0.6745 1.1816 0.4665 0.257 Uiso 1 1 calc R
H28B H 0.8231 1.1835 0.4818 0.257 Uiso 1 1 calc R
C29 C 0.8429(4) 1.0991(4) 0.6023(3) 0.1439(16) Uani 1 1 d .
H29 H 0.9186 1.0880 0.5738 0.216 Uiso 1 1 calc R
H29A H 0.8316 1.0499 0.6362 0.216 Uiso 1 1 calc R
H29B H 0.8523 1.1558 0.6280 0.216 Uiso 1 1 calc R
C30 C 0.2165(5) 1.1566(4) 0.6870(2) 0.1472(18) Uani 1 1 d .
H30 H 0.2130 1.0966 0.7082 0.221 Uiso 1 1 calc R
H30A H 0.1455 1.1642 0.6543 0.221 Uiso 1 1 calc R
H30B H 0.2116 1.2020 0.7245 0.221 Uiso 1 1 calc R
Cl1 Cl 0.30554(8) 0.86575(6) 0.45212(5) 0.1004(3) Uani 1 1 d .
F1 F 0.38873(14) 0.93401(11) 0.33445(7) 0.0839(5) Uani 1 1 d .

loop_
_atom_site_aniso_label
_atom_site_aniso_U_11
_atom_site_aniso_U_22
_atom_site_aniso_U_33
_atom_site_aniso_U_23
_atom_site_aniso_U_13
_atom_site_aniso_U_12
O1 0.0758(11) 0.1100(14) 0.0879(12) 0.0182(11) -0.0190(10) 0.0125(11)
O2 0.0561(8) 0.0719(9) 0.0598(7) 0.0028(7) -0.0077(6) -0.0031(7)
O3 0.1162(15) 0.0830(12) 0.0639(9) 0.0035(9) -0.0172(10) 0.0208(11)
O4 0.0924(12) 0.0613(8) 0.0461(6) -0.0036(6) -0.0061(7) 0.0072(8)
C1 0.0499(11) 0.0686(13) 0.0716(12) -0.0161(11) -0.0064(10) 0.0026(10)
C2 0.0547(14) 0.0936(18) 0.0978(18) -0.0172(15) -0.0194(13) 0.0063(13)
C3 0.0433(12) 0.102(2) 0.142(3) -0.042(2) -0.0036(16) -0.0015(13)
C4 0.0564(13) 0.0754(15) 0.1016(18) -0.0303(15) 0.0108(13) -0.0035(12)
C5 0.0634(16) 0.095(2) 0.155(3) -0.046(2) 0.034(2) -0.0158(16)
C6 0.110(3) 0.093(2) 0.123(3) -0.020(2) 0.050(2) -0.015(2)
C7 0.116(3) 0.0787(17) 0.096(2) -0.0120(15) 0.0345(19) -0.0118(17)
C8 0.0851(18) 0.0720(14) 0.0789(15) -0.0038(13) 0.0145(14) -0.0086(14)
C9 0.0562(12) 0.0607(12) 0.0790(14) -0.0200(11) 0.0114(11) -0.0038(10)
C10 0.0501(10) 0.0684(12) 0.0740(13) -0.0132(11) -0.0017(10) -0.0036(10)
C11 0.0583(13) 0.0725(13) 0.0653(12) -0.0127(11) -0.0122(10) 0.0090(11)
C12 0.0638(12) 0.0675(12) 0.0477(9) -0.0001(9) -0.0037(9) -0.0016(11)
C13 0.0610(13) 0.0727(13) 0.0644(12) -0.0077(11) -0.0107(10) -0.0009(12)
C14 0.0706(15) 0.0875(16) 0.0670(13) -0.0152(12) -0.0023(11) 0.0096(13)
C15 0.0674(16) 0.119(3) 0.101(2) -0.048(2) -0.0092(15) 0.0159(17)
C16 0.0753(18) 0.079(2) 0.158(3) -0.044(2) -0.018(2) 0.0080(16)
C17 0.117(3) 0.0688(16) 0.146(3) -0.0059(19) -0.029(2) -0.0009(17)
C18 0.107(2) 0.0752(16) 0.0882(17) 0.0031(14) -0.0158(17) -0.0047(16)
C19 0.0613(13) 0.0788(14) 0.0508(10) -0.0059(10) -0.0019(9) -0.0020(11)
C20 0.0671(13) 0.0739(13) 0.0485(9) 0.0018(10) 0.0005(9) 0.0005(11)
C21 0.0895(16) 0.0530(10) 0.0480(9) 0.0008(9) 0.0006(10) 0.0042(11)
C22 0.0909(17) 0.0534(11) 0.0585(11) 0.0028(10) -0.0051(11) 0.0002(11)
C23 0.110(2) 0.0672(14) 0.0751(15) -0.0155(13) -0.0093(15) -0.0026(15)
C24 0.146(3) 0.0699(14) 0.0578(12) -0.0110(12) 0.0043(17) -0.0024(18)
C25 0.108(2) 0.0759(15) 0.0685(14) -0.0080(12) 0.0228(15) 0.0054(15)
C26 0.0891(18) 0.0784(15) 0.0669(13) -0.0062(12) 0.0103(12) -0.0081(14)
C27 0.094(2) 0.0960(19) 0.097(2) -0.0102(17) 0.0024(17) -0.0072(17)
C28 0.120(4) 0.228(6) 0.166(4) 0.088(4) 0.019(3) -0.032(4)
C29 0.093(3) 0.166(4) 0.173(4) 0.000(4) -0.020(3) 0.019(3)
C30 0.147(4) 0.173(4) 0.122(3) -0.049(3) 0.064(3) -0.024(3)
Cl1 0.0814(4) 0.1014(5) 0.1183(6) -0.0150(5) 0.0256(4) -0.0226(4)
F1 0.0784(9) 0.1123(12) 0.0609(7) -0.0198(8) -0.0216(7) 0.0176(8)

loop_
_atom_type_symbol
_atom_type_description
_atom_type_scat_dispersion_real
_atom_type_scat_dispersion_imag
_atom_type_scat_source
C C 0.0033 0.0016 'International Tables Vol C Tables 4.2.6.8 and 6.1.1.4'
H H 0.0000 0.0000 'International Tables Vol C Tables 4.2.6.8 and 6.1.1.4'
O O 0.0106 0.0060 'International Tables Vol C Tables 4.2.6.8 and 6.1.1.4'
F F 0.0171 0.0103 'International Tables Vol C Tables 4.2.6.8 and 6.1.1.4'
Cl Cl 0.1484 0.1585 'International Tables Vol C Tables 4.2.6.8 and 6.1.1.4'

loop_
_geom_angle_atom_site_label_1
_geom_angle_atom_site_label_2
_geom_angle_atom_site_label_3
_geom_angle
C11 O2 C12 117.12(18)
C20 O4 C21 117.93(18)
C10 C1 C2 119.4(2)
C10 C1 C11 122.3(2)
C2 C1 C11 118.2(2)
C3 C2 C1 119.6(3)
C2 C3 C4 122.2(2)
C3 C4 C9 118.4(3)
C3 C4 C5 123.6(3)
C9 C4 C5 117.9(3)
C6 C5 C4 121.2(3)
C5 C6 C7 120.1(3)
C8 C7 C6 120.6(4)
C7 C8 C9 121.3(3)
C8 C9 C4 118.9(2)
C8 C9 C10 122.4(2)
C4 C9 C10 118.7(3)
C1 C10 C9 121.7(2)
O1 C11 O2 122.1(2)
O1 C11 C1 126.2(2)
O2 C11 C1 111.7(2)
O2 C12 C13 111.49(18)
O2 C12 C19 102.97(17)
C13 C12 C19 114.50(19)
C14 C13 C18 118.7(2)
C14 C13 C12 121.3(2)
C18 C13 C12 120.0(2)
C13 C14 C15 119.8(3)
C16 C15 C14 120.6(3)
C17 C16 C15 119.9(3)
C16 C17 C18 120.3(4)
C17 C18 C13 120.6(3)
F1 C19 C12 110.13(18)
F1 C19 C20 107.44(19)
C12 C19 C20 113.98(19)
F1 C19 Cl1 108.52(16)
C12 C19 Cl1 110.23(16)
C20 C19 Cl1 106.33(15)
O3 C20 O4 127.2(2)
O3 C20 C19 123.3(2)
O4 C20 C19 109.5(2)
O4 C21 C26 107.07(19)
O4 C21 C22 106.62(18)
C26 C21 C22 113.78(19)
C21 C22 C27 113.6(2)
C21 C22 C23 108.4(2)
C27 C22 C23 114.3(2)
C24 C23 C22 111.2(2)
C25 C24 C23 111.8(2)
C24 C25 C30 113.0(3)
C24 C25 C26 109.1(2)
C30 C25 C26 109.9(3)
C21 C26 C25 111.1(2)
C28 C27 C29 109.2(4)
C28 C27 C22 115.1(3)
C29 C27 C22 112.3(3)

loop_
_geom_bond_atom_site_label_1
_geom_bond_atom_site_label_2
_geom_bond_distance
O1 C11 1.200(3)
O2 C11 1.358(3)
O2 C12 1.438(3)
O3 C20 1.191(3)
O4 C20 1.321(3)
O4 C21 1.472(3)
C1 C10 1.369(3)
C1 C2 1.416(3)
C1 C11 1.477(4)
C2 C3 1.359(5)
C3 C4 1.408(5)
C4 C9 1.411(4)
C4 C5 1.437(5)
C5 C6 1.353(5)
C6 C7 1.396(6)
C7 C8 1.358(4)
C8 C9 1.410(4)
C9 C10 1.412(3)
C12 C13 1.508(3)
C12 C19 1.527(3)
C13 C14 1.380(3)
C13 C18 1.385(4)
C14 C15 1.380(4)
C15 C16 1.369(5)
C16 C17 1.357(6)
C17 C18 1.372(4)
C19 F1 1.351(2)
C19 C20 1.533(3)
C19 Cl1 1.768(2)
C21 C26 1.513(4)
C21 C22 1.517(3)
C22 C27 1.530(4)
C22 C23 1.531(3)
C23 C24 1.515(5)
C24 C25 1.501(5)
C25 C30 1.526(5)
C25 C26 1.533(3)
C27 C28 1.486(6)
C27 C29 1.529(5)

loop_
_geom_torsion_atom_site_label_1
_geom_torsion_atom_site_label_2
_geom_torsion_atom_site_label_3
_geom_torsion_atom_site_label_4
_geom_torsion
C10 C1 C2 C3 -1.4(4)
C11 C1 C2 C3 176.1(2)
C1 C2 C3 C4 -1.0(4)
C2 C3 C4 C9 2.7(4)
C2 C3 C4 C5 -175.9(3)
C3 C4 C5 C6 178.8(3)
C9 C4 C5 C6 0.2(4)
C4 C5 C6 C7 0.8(5)
C5 C6 C7 C8 -0.7(5)
C6 C7 C8 C9 -0.6(4)
C7 C8 C9 C4 1.6(4)
C7 C8 C9 C10 -176.3(2)
C3 C4 C9 C8 179.9(2)
C5 C4 C9 C8 -1.4(3)
C3 C4 C9 C10 -2.1(3)
C5 C4 C9 C10 176.6(2)
C2 C1 C10 C9 2.0(3)
C11 C1 C10 C9 -175.4(2)
C8 C9 C10 C1 177.7(2)
C4 C9 C10 C1 -0.2(3)
C12 O2 C11 O1 -3.2(3)
C12 O2 C11 C1 175.33(17)
C10 C1 C11 O1 173.7(2)
C2 C1 C11 O1 -3.7(4)
C10 C1 C11 O2 -4.8(3)
C2 C1 C11 O2 177.9(2)
C11 O2 C12 C13 -85.0(2)
C11 O2 C12 C19 151.75(18)
O2 C12 C13 C14 -40.0(3)
C19 C12 C13 C14 76.3(3)
O2 C12 C13 C18 141.1(2)
C19 C12 C13 C18 -102.6(3)
C18 C13 C14 C15 0.2(4)
C12 C13 C14 C15 -178.7(2)
C13 C14 C15 C16 -0.4(4)
C14 C15 C16 C17 0.0(5)
C15 C16 C17 C18 0.5(6)
C16 C17 C18 C13 -0.7(6)
C14 C13 C18 C17 0.3(5)
C12 C13 C18 C17 179.2(3)
O2 C12 C19 F1 64.4(2)
C13 C12 C19 F1 -56.8(3)
O2 C12 C19 C20 -56.4(2)
C13 C12 C19 C20 -177.59(18)
O2 C12 C19 Cl1 -175.86(12)
C13 C12 C19 Cl1 62.9(2)
C21 O4 C20 O3 12.8(4)
C21 O4 C20 C19 -167.07(19)
F1 C19 C20 O3 11.8(3)
C12 C19 C20 O3 134.2(2)
Cl1 C19 C20 O3 -104.2(2)
F1 C19 C20 O4 -168.31(18)
C12 C19 C20 O4 -46.0(2)
Cl1 C19 C20 O4 75.7(2)
C20 O4 C21 C26 84.1(2)
C20 O4 C21 C22 -153.78(19)
O4 C21 C22 C27 59.5(3)
C26 C21 C22 C27 177.3(2)
O4 C21 C22 C23 -172.24(19)
C26 C21 C22 C23 -54.4(3)
C21 C22 C23 C24 55.5(3)
C27 C22 C23 C24 -176.7(2)
C22 C23 C24 C25 -59.7(3)
C23 C24 C25 C30 -179.6(3)
C23 C24 C25 C26 57.9(3)
O4 C21 C26 C25 172.9(2)
C22 C21 C26 C25 55.3(3)
C24 C25 C26 C21 -54.9(3)
C30 C25 C26 C21 -179.2(3)
C21 C22 C27 C28 57.2(4)
C23 C22 C27 C28 -68.0(4)
C21 C22 C27 C29 -177.0(3)
C23 C22 C27 C29 57.9(4)
